data_7160985
loop_
_publ_author_name
'Chu, Ngoc Lan'
'Tran, Quang Huy'
'Tran, Quynh Trang'
'Bui, Thai Thanh Thu'
'Mac, Dinh Hung'
'Ngo, Quoc Anh'
'Pham, Quoc Nghi'
'Nguyen, Le Anh'
'Retailleau, Pascal'
'Nguyen, Thanh Binh'

_publ_section_title
;
 Base-promoted decarboxylative condensation of cinnamonitriles and
 phenylacetic acids with sulfur: direct access to azatrithiapentalenes.
;
_journal_issue 7
_journal_name_full 'Organic &amp; biomolecular chemistry'
_journal_page_first 1424
_journal_page_last 1427
_journal_paper_doi 10.1039/d5ob01790d
_journal_volume 24
_journal_year 2026
_chemical_formula_moiety 'C16 H11 N S3'
_chemical_formula_sum 'C16 H11 N S3'
_chemical_formula_weight 313.471
_space_group_crystal_system orthorhombic
_space_group_IT_number 33
_space_group_name_Hall 'P 2c -2n'
_space_group_name_H-M_alt 'P n a 21'
_symmetry_Int_Tables_number 33
_atom_sites_solution_primary other
_audit_creation_date 2025-07-18
_audit_creation_method
;
Olex2 1.5-ac6-016
(compiled 2024.01.13 svn.r2f8d729c for Rigaku Oxford Diffraction, GUI svn.r6897)
;
_audit_update_record
;
2025-07-22 deposited with the CCDC.	2026-01-26 downloaded from the CCDC.
;
_cell_angle_alpha 90
_cell_angle_beta 90
_cell_angle_gamma 90
_cell_formula_units_Z 4
_cell_length_a 27.8169(10)
_cell_length_b 12.6863(6)
_cell_length_c 3.9186(2)
_cell_measurement_reflns_used 5389
_cell_measurement_temperature 123.00(10)
_cell_measurement_theta_max 32.1880
_cell_measurement_theta_min 2.6980
_cell_volume 1382.85(11)
_computing_cell_refinement 'CrysAlisPro 1.171.43.130a (Rigaku OD, 2024)'
_computing_data_collection 'CrysAlisPro system (CCD 43.130a 64-bit (release 05-07-2024))'
_computing_data_reduction 'CrysAlisPro 1.171.43.130a (Rigaku OD, 2024)'
_computing_molecular_graphics 'Olex2 1.5-ac6-016 (Dolomanov et al., 2009)'
_computing_publication_material 'Olex2 1.5-ac6-016 (Dolomanov et al., 2009)'
_computing_structure_refinement 'olex2.refine 1.5-ac6-016 (Bourhis et al., 2015)'
_computing_structure_solution 'SHELXT 2018/2 (Sheldrick, 2018)'
_diffrn_ambient_environment N~2~
_diffrn_ambient_temperature 123.00(10)
_diffrn_detector 'Dectris PILATUS3 R 200K-A area detector'
_diffrn_detector_area_resol_mean 5.811
_diffrn_detector_type 'Hybrid Photon Counting area detector'
_diffrn_measured_fraction_theta_full 0.9986
_diffrn_measured_fraction_theta_max 0.9812
_diffrn_measurement_details
;
List of Runs (angles in degrees, time in seconds):

  # Type    Start    End  Width  t~exp~   \w     \q     \k     \f   Frames
#--------------------------------------------------------------------------
  1  \w    -39.00 106.00   0.50    4.00    --   16.90  38.00 150.00  290
  2  \w    -23.00  44.00   0.50    4.00    --  -17.70  57.00  60.00  134
  3  \w    -23.00  44.00   0.50    4.00    --  -17.70  57.00  60.00  134
  4  \w     18.00  46.00   0.50    4.00    --  -17.70  57.00-180.00   56
  5  \w    -12.00  13.00   0.50    4.00    --  -17.70  57.00-180.00   50
;
_diffrn_measurement_device 'kappa gonio four-circle diffractometer'
_diffrn_measurement_device_type 'Rigaku XtaLAB PRO'
_diffrn_measurement_method '\w scans'
_diffrn_orient_matrix_type 'CrysAlisPro convention (1999,Acta A55,543-557)'
_diffrn_orient_matrix_UB_11 -0.0118600000
_diffrn_orient_matrix_UB_12 -0.0483813000
_diffrn_orient_matrix_UB_13 -0.0340330000
_diffrn_orient_matrix_UB_21 -0.0217130000
_diffrn_orient_matrix_UB_22 0.0276995000
_diffrn_orient_matrix_UB_23 -0.0311162000
_diffrn_orient_matrix_UB_31 0.0061539000
_diffrn_orient_matrix_UB_32 0.0044808000
_diffrn_orient_matrix_UB_33 -0.1749732000
_diffrn_radiation_collimation '0.3 mm'
_diffrn_radiation_monochromator 'Rigaku Integrated Confocal MaxFlux double bounce multi-layer mirror optics'
_diffrn_radiation_probe x-ray
_diffrn_radiation_type 'Mo K\a'
_diffrn_radiation_wavelength 0.71073
_diffrn_reflns_av_R_equivalents 0.0267
_diffrn_reflns_av_unetI/netI 0.0323
_diffrn_reflns_Laue_measured_fraction_full 0.9986
_diffrn_reflns_Laue_measured_fraction_max 0.9812
_diffrn_reflns_limit_h_max 39
_diffrn_reflns_limit_h_min -41
_diffrn_reflns_limit_k_max 19
_diffrn_reflns_limit_k_min -18
_diffrn_reflns_limit_l_max 5
_diffrn_reflns_limit_l_min -5
_diffrn_reflns_number 12784
_diffrn_reflns_point_group_measured_fraction_full 0.9552
_diffrn_reflns_point_group_measured_fraction_max 0.9047
_diffrn_reflns_theta_full 25.2417
_diffrn_reflns_theta_max 30.50
_diffrn_reflns_theta_min 2.17
_diffrn_source 'micro-focus sealed X-ray tube'
_diffrn_source_type 'Rigaku micromax 003'
_exptl_absorpt_coefficient_mu 0.523
_exptl_absorpt_correction_T_max 1.000
_exptl_absorpt_correction_T_min 0.743
_exptl_absorpt_correction_type gaussian
_exptl_absorpt_process_details
;
CrysAlisPro 1.171.43.130a (Rigaku Oxford Diffraction, 2024)
Numerical absorption correction based on gaussian integration over
a multifaceted crystal model
Empirical absorption correction using spherical harmonics,
implemented in SCALE3 ABSPACK scaling algorithm.
;
_exptl_crystal_colour red
_exptl_crystal_colour_primary red
_exptl_crystal_density_diffrn 1.506
_exptl_crystal_description needle
_exptl_crystal_F_000 648
_exptl_crystal_recrystallization_method 'Re-crystallisation from solvent: dichloromethane'
_exptl_crystal_size_max 0.51
_exptl_crystal_size_mid 0.11
_exptl_crystal_size_min 0.05
_refine_diff_density_max 0.1691
_refine_diff_density_min -0.1383
_refine_diff_density_rms 0.0373
_refine_ls_abs_structure_details 'Hooft, R.W.W., Straver, L.H., Spek, A.L.(2010).J. Appl. Cryst., 43, 665-668.'
_refine_ls_abs_structure_Flack 0.30(3)
_refine_ls_d_res_high 0.7001
_refine_ls_d_res_low 9.3729
_refine_ls_goodness_of_fit_ref 1.0449
_refine_ls_hydrogen_treatment constr
_refine_ls_matrix_type full
_refine_ls_number_constraints 1
_refine_ls_number_parameters 344
_refine_ls_number_reflns 3826
_refine_ls_number_restraints 406
_refine_ls_restrained_S_all 0.9890
_refine_ls_R_factor_all 0.0247
_refine_ls_R_factor_gt 0.0213
_refine_ls_shift/su_max 0.0277
_refine_ls_shift/su_mean 0.0002
_refine_ls_structure_factor_coef Fsqd
_refine_ls_weighting_details 'w=1/[\s^2^(Fo^2^)+(0.0028P)^2^+0.0384P] where P=(Fo^2^+2Fc^2^)/3'
_refine_ls_weighting_scheme calc
_refine_ls_wR_factor_gt 0.0329
_refine_ls_wR_factor_ref 0.0337
_reflns_Friedel_coverage 0.805
_reflns_limit_h_max 39
_reflns_limit_h_min -39
_reflns_limit_k_max 18
_reflns_limit_k_min -17
_reflns_limit_l_max 5
_reflns_limit_l_min -5
_reflns_number_gt 3530
_reflns_number_total 3826
_reflns_threshold_expression I>=2u(I)
_cod_data_source_file d5ob01790d2.cif
_cod_data_source_block B21666
_cod_original_sg_symbol_Hall ' P 2c -2n'
_cod_database_code 7160985
_chemical_oxdiff_formula 'C15 H10 N1 S3'
_olex2_refinement_description
;
1. Fixed Uiso
 At 1.2 times of:
  All C(H) groups
2. Rigid bond restraints
 C1B, N2B, S1B, C3, S2, C4B, S3B, C5B
 with sigma for 1-2 distances of 0.01 and sigma for 1-3 distances of 0.02
 C1, C2, S1, C3, S2, N4, S3, C5
 with sigma for 1-2 distances of 0.01 and sigma for 1-3 distances of 0.02
3. Uiso/Uaniso restraints and constraints
C1 \\sim C2 \\sim N2B \\sim S1 \\sim C3 \\sim S2 \\sim C4B \\sim N4 \\sim S3
\\sim C5 \\sim S3B \\sim C5B \\sim C1B \\sim S1B: within 2A with sigma of 0.02
and sigma for terminal atoms of 0.04 within 2A
Uanis(N2B) \\sim Ueq, Uanis(C4B) \\sim Ueq: with sigma of 0.02 and sigma for
terminal atoms of 0.04
Uanis(H4B) \\sim Ueq: with sigma of 0.01 and sigma for terminal atoms of 0.02
Uanis(N4) \\sim Ueq, Uanis(C2) \\sim Ueq: with sigma of 0.03 and sigma for
terminal atoms of 0.06
4. Rigid body (RIGU) restrains
 C1, C2, N2B, S1, C3, S2, C4B, N4, S3, C5, S3B, C5B, C1B, S1B
 with sigma for 1-2 distances of 0.01 and sigma for 1-3 distances of 0.01
5. Others
 Sof(S3B)=Sof(C5B)=Sof(N2B)=Sof(C4B)=Sof(H4B)=Sof(C1B)=Sof(S1B)=1-FVAR(1)
 Sof(S1)=Sof(C1)=Sof(C2)=Sof(H2)=Sof(N4)=Sof(C5)=Sof(S3)=FVAR(1)
;
_olex2_refine_details
;
Refinement using NoSpherA2, an implementation of
NOn-SPHERical Atom-form-factors in Olex2.
Please cite:
F. Kleemiss et al. Chem. Sci. DOI 10.1039/D0SC05526C - 2021
NoSpherA2 implementation of HAR makes use of
tailor-made aspherical atomic form factors calculated
on-the-fly from a Hirshfeld-partitioned electron density (ED) - not from
spherical-atom form factors.

The ED is calculated from a gaussian basis set single determinant SCF
wavefunction - either Hartree-Fock or DFT using selected funtionals
 - for a fragment of the crystal.
This fragment can be embedded in an electrostatic crystal field by employing
 cluster charges
or modelled using implicit solvation models, depending on the software used.
The following options were used:
   SOFTWARE:       ORCA 5.0
   PARTITIONING:   NoSpherA2
   INT ACCURACY:   Normal
   METHOD:         R2SCAN
   BASIS SET:      def2-TZVP
   CHARGE:         0
   MULTIPLICITY:   1
   SOLVATION:      CH2CL2
   DATE:           2025-07-21_19-04-05
;
_olex2_submission_special_instructions 'No special instructions were received'
_oxdiff_exptl_absorpt_empirical_details
;
Empirical correction (ABSPACK) includes:
- Absorption correction using spherical harmonics
- Frame scaling
;
_oxdiff_exptl_absorpt_empirical_full_max 1.205
_oxdiff_exptl_absorpt_empirical_full_min 0.858

loop_
_space_group_symop_id
_space_group_symop_operation_xyz
1 x,y,z
2 -x,-y,z+1/2
3 -x+1/2,y+1/2,z+1/2
4 x+1/2,-y+1/2,z

loop_
_atom_site_label
_atom_site_type_symbol
_atom_site_fract_x
_atom_site_fract_y
_atom_site_fract_z
_atom_site_U_iso_or_equiv
_atom_site_adp_type
_atom_site_occupancy
_atom_site_refinement_flags_posn
_atom_site_refinement_flags_adp
_atom_site_refinement_flags_occupancy
_atom_site_disorder_group
S2 S 0.442484(7) 0.513692(17) 0.22984(6) 0.01757(5) Uani 1.000000 . U . .
S1 S 0.47361(18) 0.3437(5) 0.26284(7) 0.0161(4) Uani 0.627(5) . U P 1
C1 C 0.4223(3) 0.2991(8) 0.4465(4) 0.0107(8) Uani 0.627(5) . U P 1
C2 C 0.3828(6) 0.3658(10) 0.4980(4) 0.0159(12) Uani 0.627(5) . U P 1
H2 H 0.3480(6) 0.3436(12) 0.621(5) 0.029(5) Uani 0.627(5) . . P 1
N4 N 0.3525(3) 0.5392(6) 0.4550(3) 0.0167(8) Uani 0.627(5) . U P 1
C5 C 0.3554(4) 0.6389(11) 0.3970(5) 0.0171(10) Uani 0.627(5) . U P 1
S3 S 0.4074(2) 0.6865(5) 0.21516(7) 0.0180(4) Uani 0.627(5) . U P 1
S3B S 0.4679(3) 0.3449(8) 0.27496(8) 0.0176(7) Uani 0.373(5) . U P 2
C5B C 0.4168(6) 0.2912(14) 0.4574(5) 0.019(2) Uani 0.373(5) . U P 2
N2B N 0.3856(9) 0.3632(15) 0.5126(4) 0.018(2) Uani 0.373(5) . U P 2
C4B C 0.3489(6) 0.5323(12) 0.4988(5) 0.0114(11) Uani 0.373(5) . U P 2
H4B H 0.3168(10) 0.5020(19) 0.594(7) 0.022(7) Uani 0.373(5) . U P 2
C1B C 0.3549(5) 0.6395(18) 0.3651(5) 0.0155(16) Uani 0.373(5) . U P 2
S1B S 0.4072(4) 0.6769(9) 0.20332(8) 0.0202(8) Uani 0.373(5) . U P 2
C3 C 0.38882(3) 0.46973(7) 0.4142(2) 0.0160(2) Uani 1.000000 . U . .
C6 C 0.31413(4) 0.71065(7) 0.4479(2) 0.0174(2) Uani 1.000000 . . . .
C7 C 0.31545(4) 0.81562(8) 0.3441(3) 0.0221(2) Uani 1.000000 . . . .
H7 H 0.3470(4) 0.8441(7) 0.217(4) 0.042(3) Uani 1.000000 . . . .
C8 C 0.27679(4) 0.88192(9) 0.4050(3) 0.0283(3) Uani 1.000000 . . . .
H8 H 0.2785(4) 0.9628(8) 0.336(4) 0.050(4) Uani 1.000000 . . . .
C9 C 0.23588(4) 0.84485(10) 0.5685(3) 0.0290(3) Uani 1.000000 . . . .
H9 H 0.2059(4) 0.8988(9) 0.616(3) 0.061(5) Uani 1.000000 . . . .
C10 C 0.23426(4) 0.74018(9) 0.6732(3) 0.0288(3) Uani 1.000000 . . . .
H10 H 0.2030(4) 0.7101(8) 0.807(4) 0.047(4) Uani 1.000000 . . . .
C11 C 0.27297(4) 0.67336(9) 0.6144(2) 0.0246(2) Uani 1.000000 . . . .
H11 H 0.2727(4) 0.5916(8) 0.692(4) 0.059(4) Uani 1.000000 . . . .
C12 C 0.41599(3) 0.18390(7) 0.5391(2) 0.0160(2) Uani 1.000000 . . . .
C13 C 0.45108(4) 0.11145(9) 0.4403(3) 0.0214(2) Uani 1.000000 . . . .
H13 H 0.4830(4) 0.1389(8) 0.306(4) 0.040(3) Uani 1.000000 . . . .
C14 C 0.44559(4) 0.00454(9) 0.5116(3) 0.0239(2) Uani 1.000000 . . . .
H14 H 0.4732(4) -0.0502(9) 0.429(3) 0.043(4) Uani 1.000000 . . . .
C15 C 0.40541(4) -0.03106(8) 0.6871(3) 0.0248(2) Uani 1.000000 . . . .
H15 H 0.4007(4) -0.1153(7) 0.740(4) 0.048(3) Uani 1.000000 . . . .
C16 C 0.37039(4) 0.04091(8) 0.7892(3) 0.0255(2) Uani 1.000000 . . . .
H16 H 0.3385(4) 0.0135(8) 0.924(3) 0.043(4) Uani 1.000000 . . . .
C17 C 0.37560(3) 0.14734(7) 0.7161(3) 0.0207(2) Uani 1.000000 . . . .
H17 H 0.3480(4) 0.2032(7) 0.801(3) 0.033(3) Uani 1.000000 . . . .

loop_
_atom_site_aniso_label
_atom_site_aniso_U_11
_atom_site_aniso_U_22
_atom_site_aniso_U_33
_atom_site_aniso_U_12
_atom_site_aniso_U_13
_atom_site_aniso_U_23
S2 0.01380(9) 0.02315(11) 0.01576(11) -0.00604(8) 0.00155(11) 0.00059(12)
S1 0.0094(9) 0.0210(5) 0.0177(6) -0.0015(6) 0.0026(3) -0.0004(4)
C1 0.0076(18) 0.0119(16) 0.0126(15) -0.0018(14) 0.0012(8) 0.0000(9)
C2 0.0132(18) 0.013(2) 0.021(2) -0.0024(11) 0.0002(11) 0.0012(11)
H2 0.009(10) 0.032(11) 0.046(15) -0.006(8) -0.003(10) 0.012(11)
N4 0.0139(15) 0.0194(15) 0.0169(9) -0.0041(10) 0.0071(11) 0.0062(11)
C5 0.024(2) 0.016(2) 0.0108(14) -0.0028(13) -0.0022(12) 0.0024(13)
S3 0.0173(6) 0.0148(9) 0.0220(7) -0.0020(5) 0.0034(5) 0.0013(4)
S3B 0.0087(14) 0.0206(8) 0.0235(10) 0.0002(8) 0.0028(5) 0.0011(7)
C5B 0.014(4) 0.022(3) 0.020(3) -0.0089(19) -0.0045(17) 0.0025(19)
N2B 0.013(3) 0.020(3) 0.020(3) -0.0011(13) 0.0011(12) 0.0026(16)
C4B 0.010(2) 0.014(2) 0.0110(15) -0.0056(13) 0.0050(14) -0.0004(14)
H4B 0.016(12) 0.024(13) 0.027(15) 0.001(8) 0.014(8) 0.000(8)
C1B 0.009(3) 0.018(3) 0.020(3) -0.0025(19) -0.002(2) -0.002(2)
S1B 0.0209(10) 0.0162(15) 0.0235(13) -0.0015(7) 0.0006(8) 0.0005(5)
C3 0.0132(4) 0.0183(5) 0.0164(5) -0.0041(4) 0.0015(4) 0.0001(4)
C6 0.0164(5) 0.0179(5) 0.0178(5) -0.0025(4) -0.0009(4) 0.0014(4)
C7 0.0186(5) 0.0205(5) 0.0271(6) 0.0010(4) 0.0033(4) 0.0042(5)
H7 0.036(7) 0.030(7) 0.060(9) -0.000(5) -0.001(10) 0.016(8)
C8 0.0255(6) 0.0241(6) 0.0353(7) 0.0073(5) 0.0020(5) 0.0038(6)
H8 0.039(8) 0.038(7) 0.074(11) 0.021(6) 0.016(8) 0.011(8)
C9 0.0209(6) 0.0375(7) 0.0285(6) 0.0065(5) 0.0015(5) -0.0004(6)
H9 0.047(9) 0.055(8) 0.083(13) 0.019(7) 0.026(9) -0.004(9)
C10 0.0179(5) 0.0417(7) 0.0268(6) -0.0028(4) 0.0038(5) 0.0025(6)
H10 0.033(8) 0.049(7) 0.059(10) -0.005(6) 0.011(9) 0.016(8)
C11 0.0193(5) 0.0270(6) 0.0275(6) -0.0039(4) 0.0026(4) 0.0046(5)
H11 0.060(9) 0.028(7) 0.088(11) -0.000(6) 0.023(10) 0.012(9)
C12 0.0148(4) 0.0171(5) 0.0162(5) -0.0001(4) -0.0009(4) 0.0002(4)
C13 0.0185(5) 0.0210(6) 0.0246(6) 0.0031(4) 0.0012(4) 0.0016(5)
H13 0.023(7) 0.041(7) 0.057(10) 0.009(5) 0.008(8) -0.007(8)
C14 0.0244(6) 0.0213(6) 0.0262(6) 0.0038(4) -0.0007(5) 0.0025(5)
H14 0.040(9) 0.031(7) 0.058(9) 0.001(6) 0.005(8) -0.001(7)
C15 0.0293(5) 0.0204(5) 0.0246(6) -0.0011(4) -0.0027(5) 0.0026(6)
H15 0.058(8) 0.026(6) 0.061(9) 0.007(6) 0.001(10) 0.004(10)
C16 0.0252(5) 0.0255(5) 0.0260(6) -0.0044(4) 0.0025(5) 0.0049(5)
H16 0.051(9) 0.037(7) 0.041(9) -0.003(7) 0.019(8) 0.006(7)
C17 0.0181(4) 0.0227(5) 0.0213(5) -0.0011(4) 0.0020(5) 0.0008(6)
H17 0.025(6) 0.042(7) 0.033(8) -0.005(5) 0.008(7) 0.001(7)

loop_
_atom_type_symbol
_atom_type_scat_dispersion_real
_atom_type_scat_dispersion_imag
_atom_type_scat_source
_atom_type_scat_dispersion_source
C 0.00313 0.00162 'NoSpherA2: Chem.Sci. 2021, DOI:10.1039/D0SC05526C' 'Brennan, Cowan, Rev. Sci. Instrum., 1992, 63, 850'
H 0.00000 0.00000 'NoSpherA2: Chem.Sci. 2021, DOI:10.1039/D0SC05526C' 'Brennan, Cowan, Rev. Sci. Instrum., 1992, 63, 850'
N 0.00612 0.00332 'NoSpherA2: Chem.Sci. 2021, DOI:10.1039/D0SC05526C' 'Brennan, Cowan, Rev. Sci. Instrum., 1992, 63, 850'
S 0.12485 0.12449 'NoSpherA2: Chem.Sci. 2021, DOI:10.1039/D0SC05526C' 'Brennan, Cowan, Rev. Sci. Instrum., 1992, 63, 850'

loop_
_exptl_crystal_face_index_h
_exptl_crystal_face_index_k
_exptl_crystal_face_index_l
_exptl_crystal_face_perp_dist
-5 -3 0 0.0267
5 3 0 0.0267
2 -3 -5 0.2156
-5 1 0 0.0486
5 -1 0 0.0433
1 -1 1 0.2468

loop_
_geom_angle_atom_site_label_1
_geom_angle_atom_site_label_2
_geom_angle_atom_site_label_3
_geom_angle
_geom_angle_site_symmetry_1
_geom_angle_site_symmetry_3
_geom_angle_publ_flag
S3 S2 S1 177.19(14) . . ?
S3B S2 S1 3.8(3) . . ?
S3B S2 S3 173.5(2) . . ?
S1B S2 S1 176.5(3) . . ?
S1B S2 S3 1.8(3) . . ?
S1B S2 S3B 172.7(3) . . ?
C3 S2 S1 89.95(12) . . ?
C3 S2 S3 87.35(13) . . ?
C3 S2 S3B 86.1(2) . . ?
C3 S2 S1B 86.7(2) . . ?
C1 S1 S2 91.1(4) . . ?
C2 C1 S1 121.3(8) . . ?
C12 C1 S1 121.4(6) . . ?
C12 C1 C2 117.1(8) . . ?
H2 C2 C1 126.1(13) . . ?
C3 C2 C1 116.8(11) . . ?
C3 C2 H2 116.8(14) . . ?
C3 N4 C5 125.0(7) . . ?
S3 C5 N4 118.0(8) . . ?
C6 C5 N4 122.2(8) . . ?
C6 C5 S3 119.5(8) . . ?
C5 S3 S2 90.7(5) . . ?
C5B S3B S2 98.6(7) . . ?
N2B C5B S3B 110.2(15) . . ?
C12 C5B S3B 119.5(12) . . ?
C12 C5B N2B 130.2(15) . . ?
C3 N2B C5B 126.5(18) . . ?
C1B C4B H4B 125(2) . . ?
C3 C4B H4B 123.6(18) . . ?
C3 C4B C1B 110.5(10) . . ?
S1B C1B C4B 120.1(14) . . ?
C6 C1B C4B 113.6(11) . . ?
C6 C1B S1B 125.4(15) . . ?
C1B S1B S2 95.7(9) . . ?
C2 C3 S2 120.6(7) . . ?
N4 C3 S2 118.6(3) . . ?
N4 C3 C2 120.6(8) . . ?
N2B C3 S2 118.3(10) . . ?
N2B C3 C2 3.8(15) . . ?
N2B C3 N4 123.1(10) . . ?
C4B C3 S2 126.3(5) . . ?
C4B C3 C2 113.1(8) . . ?
C4B C3 N4 8.8(6) . . ?
C4B C3 N2B 115.3(11) . . ?
C1B C6 C5 4.9(2) . . ?
C7 C6 C5 121.9(4) . . ?
C7 C6 C1B 119.8(7) . . ?
C11 C6 C5 119.3(4) . . ?
C11 C6 C1B 121.4(7) . . ?
C11 C6 C7 118.73(10) . . ?
H7 C7 C6 118.6(5) . . ?
C8 C7 C6 120.63(10) . . ?
C8 C7 H7 120.7(5) . . ?
H8 C8 C7 120.5(6) . . ?
C9 C8 C7 120.66(11) . . ?
C9 C8 H8 118.8(6) . . ?
H9 C9 C8 119.4(7) . . ?
C10 C9 C8 119.09(10) . . ?
C10 C9 H9 121.5(7) . . ?
H10 C10 C9 120.3(6) . . ?
C11 C10 C9 120.57(10) . . ?
C11 C10 H10 119.1(5) . . ?
C10 C11 C6 120.32(10) . . ?
H11 C11 C6 117.4(6) . . ?
H11 C11 C10 122.3(6) . . ?
C5B C12 C1 5.7(11) . . ?
C13 C12 C1 119.2(3) . . ?
C13 C12 C5B 124.5(6) . . ?
C17 C12 C1 122.1(3) . . ?
C17 C12 C5B 116.7(7) . . ?
C17 C12 C13 118.73(9) . . ?
H13 C13 C12 119.6(5) . . ?
C14 C13 C12 120.59(10) . . ?
C14 C13 H13 119.8(5) . . ?
H14 C14 C13 119.1(6) . . ?
C15 C14 C13 120.30(10) . . ?
C15 C14 H14 120.6(6) . . ?
H15 C15 C14 120.4(6) . . ?
C16 C15 C14 119.46(10) . . ?
C16 C15 H15 120.1(6) . . ?
H16 C16 C15 119.9(6) . . ?
C17 C16 C15 120.34(9) . . ?
C17 C16 H16 119.7(6) . . ?
C16 C17 C12 120.57(9) . . ?
H17 C17 C12 119.9(5) . . ?
H17 C17 C16 119.5(5) . . ?

loop_
_geom_bond_atom_site_label_1
_geom_bond_atom_site_label_2
_geom_bond_distance
_geom_bond_site_symmetry_2
_geom_bond_publ_flag
S2 S1 2.327(6) . ?
S2 S3 2.400(6) . ?
S2 S3B 2.262(10) . ?
S2 S1B 2.293(11) . ?
S2 C3 1.7497(9) . ?
S1 C1 1.695(10) . ?
C1 C2 1.400(18) . ?
C1 C12 1.516(9) . ?
C2 H2 1.12(3) . ?
C2 C3 1.369(13) . ?
N4 C5 1.287(16) . ?
N4 C3 1.351(9) . ?
C5 S3 1.721(11) . ?
C5 C6 1.478(12) . ?
S3B C5B 1.730(17) . ?
C5B N2B 1.28(3) . ?
C5B C12 1.398(18) . ?
N2B C3 1.408(18) . ?
C4B H4B 1.04(3) . ?
C4B C1B 1.47(3) . ?
C4B C3 1.404(16) . ?
C1B S1B 1.658(17) . ?
C1B C6 1.485(18) . ?
C6 C7 1.3928(13) . ?
C6 C11 1.4002(13) . ?
C7 H7 1.071(11) . ?
C7 C8 1.3860(14) . ?
C8 H8 1.062(10) . ?
C8 C9 1.3881(15) . ?
C9 H9 1.096(11) . ?
C9 C10 1.3907(15) . ?
C10 H10 1.085(11) . ?
C10 C11 1.3895(15) . ?
C11 H11 1.081(11) . ?
C12 C13 1.3955(13) . ?
C12 C17 1.3995(13) . ?
C13 H13 1.090(11) . ?
C13 C14 1.3931(15) . ?
C14 H14 1.084(11) . ?
C14 C15 1.3879(15) . ?
C15 H15 1.097(10) . ?
C15 C16 1.3937(14) . ?
C16 H16 1.088(11) . ?
C16 C17 1.3878(13) . ?
C17 H17 1.096(10) . ?

loop_
_geom_torsion_atom_site_label_1
_geom_torsion_atom_site_label_2
_geom_torsion_atom_site_label_3
_geom_torsion_atom_site_label_4
_geom_torsion
_geom_torsion_site_symmetry_1
_geom_torsion_site_symmetry_2
_geom_torsion_site_symmetry_3
_geom_torsion_site_symmetry_4
_geom_torsion_publ_flag
S2 S1 C1 C2 2.7(4) . . . . ?
S2 S1 C1 C12 178.35(11) . . . . ?
S2 S1B C1B C4B 6.7(4) . . . . ?
S2 S1B C1B C6 175.04(17) . . . . ?
S2 C3 C2 C1 3.4(2) . . . . ?
S2 C3 N4 C5 -6.7(2) . . . . ?
S2 C3 N2B C5B -5.9(5) . . . . ?
S2 C3 C4B C1B 8.5(4) . . . . ?
S1 C1 C2 C3 -4.2(4) . . . . ?
S1 C1 C12 C5B -164.2(14) . . . . ?
S1 C1 C12 C13 -6.5(4) . . . . ?
S1 C1 C12 C17 174.59(19) . . . . ?
C1 C2 C3 N4 179.8(4) . . . . ?
C1 C2 C3 N2B -49(3) . . . . ?
C1 C2 C3 C4B -175.3(4) . . . . ?
C1 C12 C5B S3B 14(3) . . . . ?
C1 C12 C5B N2B -162(3) . . . . ?
C1 C12 C13 C14 -177.9(2) . . . . ?
C1 C12 C17 C16 178.4(2) . . . . ?
C2 C3 N4 C5 176.9(4) . . . . ?
C2 C3 N2B C5B 123(15) . . . . ?
C2 C3 C4B C1B -172.9(6) . . . . ?
N4 C5 C6 C1B -106(3) . . . . ?
N4 C5 C6 C7 -171.6(2) . . . . ?
N4 C5 C6 C11 10.4(5) . . . . ?
N4 C3 N2B C5B 174.0(8) . . . . ?
N4 C3 C4B C1B -22(5) . . . . ?
C5 C6 C1B C4B 62(15) . . . . ?
C5 C6 C1B S1B -107(14) . . . . ?
C5 C6 C7 C8 -177.9(3) . . . . ?
C5 C6 C11 C10 178.3(3) . . . . ?
S3B C5B N2B C3 5.7(7) . . . . ?
S3B C5B C12 C13 -9.7(7) . . . . ?
S3B C5B C12 C17 173.9(3) . . . . ?
C5B N2B C3 C4B 178.5(10) . . . . ?
C5B C12 C13 C14 -175.3(5) . . . . ?
C5B C12 C17 C16 176.0(4) . . . . ?
N2B C3 C4B C1B -176.3(7) . . . . ?
C4B C1B C6 C7 178.4(5) . . . . ?
C4B C1B C6 C11 -4.8(8) . . . . ?
C1B C6 C7 C8 177.0(4) . . . . ?
C1B C6 C11 C10 -176.6(4) . . . . ?
C6 C7 C8 C9 -0.44(12) . . . . ?
C6 C11 C10 C9 -0.15(12) . . . . ?
C7 C8 C9 C10 0.47(13) . . . . ?
C8 C9 C10 C11 -0.18(12) . . . . ?
C12 C13 C14 C15 -1.04(12) . . . . ?
C12 C17 C16 C15 0.03(12) . . . . ?
C13 C14 C15 C16 0.49(12) . . . . ?
C14 C15 C16 C17 0.01(12) . . . . ?

loop_
_restr_U_iso_atom_site_label
_restr_U_iso_weight_param
C2 0.0300
N4 0.0300
N2B 0.0200
C4B 0.0200
H4B 0.0200

loop_
_restr_U_rigid_atom_site_label_1
_restr_U_rigid_atom_site_label_2
_restr_U_rigid_target_weight_param
_restr_U_rigid_U_parallel
_restr_U_rigid_diff
S2 S1 0.0100 0.0233 0.0054
S2 C1 0.0200 0.0152 0.0085
S2 C2 0.0200 0.0121 0.0007
S2 N4 0.0200 0.0130 0.0033
S2 C5 0.0200 0.0232 -0.0036
S2 S3 0.0100 0.0214 0.0093
S2 S3B 0.0100 0.0225 0.0065
S2 C5B 0.0200 0.0178 0.0022
S2 N2B 0.0200 0.0138 -0.0021
S2 C4B 0.0200 0.0106 0.0068
S2 C1B 0.0200 0.0178 0.0076
S2 S1B 0.0100 0.0222 0.0079
S2 C3 0.0100 0.0108 -0.0005
S2 C3 0.0100 0.0108 -0.0005
S1 C1 0.0100 0.0084 0.0025
S1 C2 0.0200 0.0118 -0.0054
S1 S3 0.0200 0.0186 0.0038
S1 C3 0.0200 0.0159 -0.0044
C1 C2 0.0100 0.0133 -0.0052
C1 C3 0.0200 0.0165 -0.0079
C2 N4 0.0200 0.0180 -0.0060
C2 C3 0.0100 0.0149 -0.0042
N4 C5 0.0100 0.0157 0.0015
N4 S3 0.0200 0.0100 -0.0054
N4 C3 0.0100 0.0196 0.0009
C5 S3 0.0100 0.0170 0.0063
C5 C3 0.0200 0.0199 -0.0012
S3 C3 0.0200 0.0151 -0.0027
S3B C5B 0.0100 0.0119 -0.0018
S3B N2B 0.0200 0.0115 -0.0049
S3B S1B 0.0200 0.0184 0.0009
S3B C3 0.0200 0.0153 -0.0059
C5B N2B 0.0100 0.0233 0.0102
C5B C3 0.0200 0.0231 0.0056
N2B C4B 0.0200 0.0183 0.0021
N2B C3 0.0100 0.0179 0.0008
C4B C1B 0.0100 0.0156 -0.0074
C4B S1B 0.0200 0.0111 -0.0126
C4B C3 0.0100 0.0160 -0.0042
C1B S1B 0.0100 0.0156 -0.0080
C1B C3 0.0200 0.0195 -0.0020
S1B C3 0.0200 0.0163 -0.0002

loop_
_restr_U_similar_atom_site_label_1
_restr_U_similar_atom_site_label_2
_restr_U_similar_weight_param
S2 S1 0.0200
S2 S3 0.0200
S2 S3B 0.0200
S2 S1B 0.0200
S2 C3 0.0200
S1 C1 0.0200
S1 S3B 0.0200
S1 C5B 0.0200
C1 C2 0.0200
C1 S3B 0.0200
C1 C5B 0.0200
C1 N2B 0.0200
C2 C5B 0.0200
C2 N2B 0.0200
C2 C3 0.0200
N4 C5 0.0200
N4 C4B 0.0200
N4 C1B 0.0200
N4 C3 0.0200
C5 S3 0.0200
C5 C4B 0.0200
C5 C1B 0.0200
C5 S1B 0.0200
S3 C1B 0.0200
S3 S1B 0.0200
S3B C5B 0.0200
C5B N2B 0.0200
N2B C3 0.0200
C4B C1B 0.0200
C4B C3 0.0200
C1B S1B 0.0200

loop_
_exptl_oxdiff_crystal_face_indexfrac_h
_exptl_oxdiff_crystal_face_indexfrac_k
_exptl_oxdiff_crystal_face_indexfrac_l
_exptl_oxdiff_crystal_face_x
_exptl_oxdiff_crystal_face_y
_exptl_oxdiff_crystal_face_z
-5.0056 -3.0031 -0.0005 0.2047 0.0255 -0.0442
5.0056 3.0031 0.0005 -0.2047 -0.0255 0.0442
2.0434 -3.0074 -5.0048 0.2916 0.0281 0.8748
-4.9985 0.9991 -0.0007 0.0110 0.1362 -0.0262
4.9985 -0.9991 0.0007 -0.0110 -0.1362 0.0262
0.9886 -0.9990 1.0012 0.0025 -0.0803 -0.1736

loop_
_restr_rigu_atom_site_label_1
_restr_rigu_atom_site_label_2
_restr_rigu_target_weight_param
_restr_rigu_u13_diff
_restr_rigu_u23_diff
_restr_rigu_u33_diff
S2 S1 0.010000 0.004190 -0.001241 0.005357
S2 C1 0.010000 0.005105 -0.001310 0.008520
S2 C2 0.010000 0.005169 -0.002804 0.000695
S2 N4 0.010000 0.001159 0.003080 0.003257
S2 C5 0.010000 -0.007899 0.005181 -0.003628
S2 S3 0.010000 0.001753 -0.000559 0.009340
S2 S3B 0.010000 0.005774 -0.000138 0.006461
S2 C5B 0.010000 0.000111 -0.001725 0.002172
S2 N2B 0.010000 0.002738 0.000211 -0.002092
S2 C4B 0.010000 0.000059 0.002867 0.006832
S2 C1B 0.010000 -0.003852 -0.000981 0.007551
S2 S1B 0.010000 0.002444 -0.000675 0.007872
S2 C3 0.010000 -0.000321 -0.000289 -0.000487
S1 C1 0.010000 0.002833 -0.000396 0.002498
S1 C2 0.010000 -0.000596 -0.001671 -0.005413
S1 S3 0.010000 0.005548 0.000479 0.003822
S1 S3B 0.010000 -0.001755 -0.001333 0.000476
S1 S1B 0.010000 0.005986 0.000526 0.002395
S1 C3 0.010000 -0.001515 0.001488 -0.004352
C1 C2 0.010000 -0.002582 -0.000049 -0.005229
C1 C3 0.010000 0.001288 0.000010 -0.007928
C2 N4 0.010000 0.000587 0.002848 -0.006006
C2 N2B 0.010000 -0.000230 -0.000003 -0.000019
C2 C4B 0.010000 0.000723 -0.003367 -0.001784
C2 C3 0.010000 0.002615 0.000792 -0.004247
N4 C5 0.010000 -0.004282 -0.002959 0.001547
N4 S3 0.010000 -0.004172 -0.005851 -0.005392
N4 N2B 0.010000 0.003476 -0.000722 0.001640
N4 C4B 0.010000 -0.002120 0.001315 0.000290
N4 C3 0.010000 0.000881 0.000863 0.000874
C5 S3 0.010000 0.004040 -0.002523 0.006312
C5 C3 0.010000 0.004095 -0.003387 -0.001183
S3 S3B 0.010000 0.006522 0.000790 -0.002365
S3 S1B 0.010000 -0.000575 -0.000473 -0.000884
S3 C3 0.010000 -0.002760 0.000246 -0.002724
S3B C5B 0.010000 0.007853 -0.004871 -0.001788
S3B N2B 0.010000 0.001667 0.000750 -0.004887
S3B S1B 0.010000 0.006789 -0.000751 0.000921
S3B C3 0.010000 0.000275 0.003008 -0.005917
C5B N2B 0.010000 0.001864 -0.000796 0.010219
C5B C3 0.010000 -0.003214 -0.003877 0.005620
N2B C4B 0.010000 0.003644 -0.004442 0.002112
N2B C3 0.010000 0.002455 -0.002207 0.000791
C4B C1B 0.010000 -0.005280 -0.001991 -0.007405
C4B S1B 0.010000 -0.006051 -0.001978 -0.012602
C4B C3 0.010000 0.003017 -0.001663 -0.004181
C1B S1B 0.010000 -0.004693 0.004137 -0.008011
C1B C3 0.010000 -0.003122 0.000797 -0.001991
S1B C3 0.010000 -0.004594 0.001103 -0.000206
